data_2201658
loop_
_publ_author_name
'Yan-Qiong Sun'
'Jie Zhang'
'Guo-Yu Yang'

_publ_section_title
;
 Guanidinium pyromellitate
;
_journal_issue 8
_journal_name_full 'Acta Crystallographica Section E'
_journal_page_first o904
_journal_page_last o906
_journal_paper_doi 10.1107/S1600536802012898
_journal_volume 58
_journal_year 2002
_chemical_formula_iupac '2C H6 N3 +, C10 H4 O8 2-'
_chemical_formula_moiety '2C H6 N3 +, C10 H4 O8 2-'
_chemical_formula_sum 'C12 H16 N6 O8'
_chemical_formula_weight 372.31
_chemical_name_systematic
;
Guanidium Dihydrigen 1,2,4,5-Benzenetetracarboxylate
;
_space_group_IT_number 14
_symmetry_cell_setting monoclinic
_symmetry_space_group_name_Hall '-P 2yn'
_symmetry_space_group_name_H-M 'P 1 21/n 1'
_atom_sites_solution_hydrogens geom
_atom_sites_solution_primary direct
_atom_sites_solution_secondary difmap
_cell_angle_alpha 90.00
_cell_angle_beta 100.501(3)
_cell_angle_gamma 90.00
_cell_formula_units_Z 2
_cell_length_a 3.7949(2)
_cell_length_b 20.1494(9)
_cell_length_c 10.39030(10)
_cell_measurement_reflns_used 172
_cell_measurement_temperature 293(2)
_cell_measurement_theta_max 25.07
_cell_measurement_theta_min 2.02
_cell_volume 781.19(6)
_computing_cell_refinement 'SMART (Bruker, 1999)'
_computing_data_collection
;
Bruker SMART
;
_computing_data_reduction 'SHELXTL (Bruker, 1997)'
_computing_molecular_graphics SHELXTL
_computing_publication_material SHELXTL
_computing_structure_refinement 'SHELXL97 (Sheldrick, 1997)'
_computing_structure_solution 'SHELXS97 (Sheldrick, 1990)'
_diffrn_ambient_temperature 293(2)
_diffrn_measurement_device_type 'Siemems SMART CCD'
_diffrn_measurement_method '\f and \w'
_diffrn_radiation_monochromator graphite
_diffrn_radiation_source 'fine-focus sealed tube'
_diffrn_radiation_type 'Mo K\a'
_diffrn_radiation_wavelength 0.71073
_diffrn_reflns_av_R_equivalents 0.0294
_diffrn_reflns_av_sigmaI/netI 0.0349
_diffrn_reflns_limit_h_max 4
_diffrn_reflns_limit_h_min -4
_diffrn_reflns_limit_k_max 21
_diffrn_reflns_limit_k_min -23
_diffrn_reflns_limit_l_max 12
_diffrn_reflns_limit_l_min -4
_diffrn_reflns_number 2373
_diffrn_reflns_theta_max 25.07
_diffrn_reflns_theta_min 2.02
_diffrn_standards_decay_% 0
_diffrn_standards_interval_count 150
_diffrn_standards_number 3
_exptl_absorpt_coefficient_mu 0.135
_exptl_absorpt_correction_T_max 0.976
_exptl_absorpt_correction_T_min 0.953
_exptl_absorpt_correction_type empirical
_exptl_absorpt_process_details '(SADABS; Sheldrick, 1996)'
_exptl_crystal_colour colorless
_exptl_crystal_density_diffrn 1.583
_exptl_crystal_density_method 'not measured'
_exptl_crystal_description column
_exptl_crystal_F_000 388.0
_exptl_crystal_size_max 0.36
_exptl_crystal_size_mid 0.30
_exptl_crystal_size_min 0.18
_refine_diff_density_max 0.189
_refine_diff_density_min -0.259
_refine_ls_extinction_method none
_refine_ls_goodness_of_fit_ref 1.038
_refine_ls_hydrogen_treatment refall
_refine_ls_matrix_type full
_refine_ls_number_parameters 150
_refine_ls_number_reflns 1372
_refine_ls_number_restraints 0
_refine_ls_restrained_S_all 1.038
_refine_ls_R_factor_all 0.0676
_refine_ls_R_factor_gt 0.0542
_refine_ls_shift/su_max <0.001
_refine_ls_shift/su_mean 0.000
_refine_ls_structure_factor_coef Fsqd
_refine_ls_weighting_details 'calc w = 1/[\s^2^(Fo^2^)+(0.0666P)^2^+0.7112P] where P = (Fo^2^+2Fc^2^)/3'
_refine_ls_weighting_scheme calc
_refine_ls_wR_factor_gt 0.1350
_refine_ls_wR_factor_ref 0.1481
_reflns_number_gt 1132
_reflns_number_total 1372
_reflns_threshold_expression I>2\s(I)
_cod_data_source_file wn6109.cif
_cod_data_source_block I
_cod_original_cell_volume 781.19(5)
_cod_original_sg_symbol_Hall '-P 2ybc'
_cod_original_sg_symbol_H-M 'P 21/n'
_cod_database_code 2201658
_cod_database_fobs_code 2201658

loop_
_symmetry_equiv_pos_as_xyz
'x, y, z'
'-x+1/2, y+1/2, -z+1/2'
'-x, -y, -z'
'x-1/2, -y-1/2, z-1/2'

loop_
_atom_site_label
_atom_site_fract_x
_atom_site_fract_y
_atom_site_fract_z
_atom_site_U_iso_or_equiv
_atom_site_adp_type
_atom_site_calc_flag
_atom_site_refinement_flags
_atom_site_occupancy
_atom_site_disorder_assembly
_atom_site_disorder_group
_atom_site_type_symbol
O1 -0.5083(7) 0.31950(9) -0.1084(2) 0.0581(7) Uani d . 1 . . O
O2 -0.1462(7) 0.33475(9) 0.0773(2) 0.0591(7) Uani d . 1 . . O
O3 0.0721(6) 0.51806(9) 0.31938(19) 0.0527(6) Uani d . 1 . . O
O4 -0.0975(7) 0.61919(10) 0.2694(2) 0.0634(8) Uani d . 1 . . O
C1 -0.3648(8) 0.35664(12) -0.0135(2) 0.0392(6) Uani d . 1 . . C
C2 -0.4587(7) 0.43044(12) -0.0153(2) 0.0324(6) Uani d . 1 . . C
C3 -0.2947(7) 0.46460(12) 0.0956(2) 0.0344(6) Uani d . 1 . . C
C4 -0.3250(7) 0.53268(11) 0.1159(2) 0.0313(6) Uani d . 1 . . C
C5 -0.1034(7) 0.55706(13) 0.2438(2) 0.0371(6) Uani d . 1 . . C
C6 0.5571(8) 0.65754(13) 0.5549(2) 0.0389(6) Uani d . 1 . . C
N1 0.4783(8) 0.59360(12) 0.5571(3) 0.0520(7) Uani d . 1 . . N
N2 0.4135(8) 0.69461(13) 0.4543(2) 0.0487(7) Uani d . 1 . . N
N3 0.7720(8) 0.68548(13) 0.6546(3) 0.0514(7) Uani d . 1 . . N
H7 -0.138(7) 0.4393(13) 0.165(3) 0.029(6) Uiso d . 1 . . H
H6 0.255(9) 0.6772(15) 0.389(3) 0.049(9) Uiso d . 1 . . H
H5 0.473(9) 0.7340(19) 0.455(3) 0.062(10) Uiso d . 1 . . H
H4 0.329(8) 0.5770(15) 0.487(3) 0.049(8) Uiso d . 1 . . H
H3 0.867(9) 0.6630(17) 0.723(4) 0.060(10) Uiso d . 1 . . H
H2 0.850(9) 0.7266(18) 0.643(3) 0.059(9) Uiso d . 1 . . H
H1 0.619(10) 0.5681(18) 0.617(4) 0.071(11) Uiso d . 1 . . H
H8 -0.301(10) 0.6509(18) 0.192(4) 0.071(10) Uiso d . 1 . . H

loop_
_atom_site_aniso_label
_atom_site_aniso_U_11
_atom_site_aniso_U_22
_atom_site_aniso_U_33
_atom_site_aniso_U_12
_atom_site_aniso_U_13
_atom_site_aniso_U_23
O1 0.0856(16) 0.0274(10) 0.0502(12) 0.0113(10) -0.0170(11) -0.0102(9)
O2 0.0905(17) 0.0297(10) 0.0465(12) 0.0165(10) -0.0155(11) -0.0029(9)
O3 0.0759(14) 0.0353(10) 0.0384(11) 0.0045(10) -0.0122(10) -0.0006(9)
O4 0.0917(17) 0.0301(11) 0.0535(13) 0.0061(11) -0.0265(12) -0.0108(9)
C1 0.0579(16) 0.0252(13) 0.0329(13) 0.0039(12) 0.0041(12) -0.0019(11)
C2 0.0443(14) 0.0235(12) 0.0303(12) 0.0001(10) 0.0091(10) -0.0012(10)
C3 0.0469(14) 0.0259(13) 0.0291(13) 0.0017(11) 0.0033(11) 0.0012(10)
C4 0.0425(13) 0.0250(12) 0.0277(12) 0.0005(10) 0.0095(11) -0.0012(9)
C5 0.0498(15) 0.0280(13) 0.0320(13) 0.0004(11) 0.0037(11) -0.0042(11)
C6 0.0524(15) 0.0280(13) 0.0349(13) -0.0002(11) 0.0044(12) 0.0003(11)
N1 0.0734(18) 0.0276(12) 0.0477(15) -0.0041(12) -0.0085(14) 0.0023(11)
N2 0.0727(17) 0.0286(13) 0.0374(13) -0.0054(12) -0.0098(12) 0.0012(10)
N3 0.0733(18) 0.0333(13) 0.0412(14) -0.0079(13) -0.0064(13) 0.0052(11)

loop_
_atom_type_symbol
_atom_type_description
_atom_type_scat_dispersion_real
_atom_type_scat_dispersion_imag
_atom_type_scat_source
C C 0.0033 0.0016
; International Tables for Crystallography (1992).
Vol. C, Tables 4.2.6.8 and 6.1.1.4
;
H H 0.0000 0.0000
; International Tables for Crystallography (1992).
Vol. C, Tables 4.2.6.8 and 6.1.1.4
;
N N 0.0061 0.0033
; International Tables for Crystallography (1992).
Vol. C, Tables 4.2.6.8 and 6.1.1.4
;
O O 0.0106 0.0060
; International Tables for Crystallography (1992).
Vol. C, Tables 4.2.6.8 and 6.1.1.4
;

loop_
_geom_angle_atom_site_label_1
_geom_angle_atom_site_label_2
_geom_angle_atom_site_label_3
_geom_angle_site_symmetry_1
_geom_angle_site_symmetry_3
_geom_angle
_geom_angle_publ_flag
O2 C1 O1 . . 121.3(2) yes
O2 C1 C2 . . 119.0(2) yes
O1 C1 C2 . . 119.6(2) yes
C3 C2 C4 . 3_465 117.7(2) yes
C3 C2 C1 . . 113.8(2) yes
C4 C2 C1 3_465 . 128.5(2) yes
C2 C3 C4 . . 125.2(2) yes
C3 C4 C2 . 3_465 117.1(2) yes
C3 C4 C5 . . 113.8(2) yes
C2 C4 C5 3_465 . 129.1(2) yes
O3 C5 O4 . . 120.7(2) yes
O3 C5 C4 . . 120.3(2) yes
O4 C5 C4 . . 119.0(2) yes
N2 C6 N1 . . 120.2(3) yes
N2 C6 N3 . . 119.1(3) yes
N1 C6 N3 . . 120.6(3) yes

loop_
_geom_bond_atom_site_label_1
_geom_bond_atom_site_label_2
_geom_bond_site_symmetry_2
_geom_bond_distance
_geom_bond_publ_flag
O1 C1 . 1.278(3) yes
O2 C1 . 1.220(3) yes
O3 C5 . 1.219(3) yes
O4 C5 . 1.279(3) yes
C1 C2 . 1.529(3) yes
C2 C3 . 1.388(3) yes
C2 C4 3_465 1.416(3) yes
C3 C4 . 1.396(3) yes
C4 C2 3_465 1.416(3) no
C4 C5 . 1.519(3) yes
C6 N2 . 1.319(3) yes
C6 N1 . 1.324(4) yes
C6 N3 . 1.322(4) yes

loop_
_geom_hbond_atom_site_label_D
_geom_hbond_atom_site_label_H
_geom_hbond_atom_site_label_A
_geom_hbond_site_symmetry_A
_geom_hbond_distance_DH
_geom_hbond_distance_HA
_geom_hbond_distance_DA
_geom_hbond_angle_DHA
_geom_hbond_publ_flag
N2 H6 O4 . 0.89(3) 2.02(3) 2.899(3) 167.0(3) yes
N2 H5 O2 2_555 0.82(4) 2.18(4) 2.994(3) 169.0(6) yes
N1 H4 O3 . 0.90(3) 2.19(3) 3.067(4) 166.0(3) yes
N3 H3 O2 3_666 0.86(4) 2.15(4) 2.916(4) 147.0(2) yes
N3 H2 O1 2_555 0.90(4) 2.02(4) 2.913(3) 177.2(9) yes
N1 H1 O3 3_666 0.90(4) 2.13(4) 2.970(3) 153.8(9) yes
O4 H8 O1 3_465 1.19(4) 1.19(4) 2.377(3) 175.6(4) yes
